data_7202798
loop_
_publ_author_name
'Dobrzycki, Lukasz'
'Wo\'zniak, Krzysztof'

_publ_section_title
;
 Structural consequences of benzidine dihydrochloride substitution in
 the solid state
;
_journal_issue 11
_journal_name_full CrystEngComm
_journal_page_first 1029
_journal_paper_doi 10.1039/b702072d
_journal_volume 9
_journal_year 2007
_chemical_formula_sum 'C12 H16 Cl6 N2 O3'
_chemical_formula_weight 448.97
_chemical_name_systematic
;
?
;
_space_group_IT_number 13
_symmetry_cell_setting monoclinic
_symmetry_space_group_name_Hall '-P 2yc'
_symmetry_space_group_name_H-M 'P 1 2/c 1'
_atom_sites_solution_hydrogens geom
_atom_sites_solution_primary direct
_atom_sites_solution_secondary difmap
_audit_creation_method SHELXL-97
_cell_angle_alpha 90.00
_cell_angle_beta 109.792(13)
_cell_angle_gamma 90.00
_cell_formula_units_Z 2
_cell_length_a 14.938(2)
_cell_length_b 5.2272(8)
_cell_length_c 13.1403(16)
_cell_measurement_temperature 100(2)
_cell_volume 965.4(2)
_computing_cell_refinement
;
CrysAlis RED, Oxford Diffraction Ltd.,
Version 1.171.28cycle2 beta (release 25-10-2005 CrysAlis171 .NET)
(compiled Oct 25 2005,08:50:05)
;
_computing_data_collection
;
CrysAlis CCD, Oxford Diffraction Ltd.,
Version 1.171.28cycle2 beta (release 25-10-2005 CrysAlis171 .NET)
(compiled Oct 25 2005,08:50:05)
;
_computing_data_reduction
;
CrysAlis RED, Oxford Diffraction Ltd.,
Version 1.171.28cycle2 beta (release 25-10-2005 CrysAlis171 .NET)
(compiled Oct 25 2005,08:50:05)
;
_computing_molecular_graphics Diamond
_computing_publication_material SHELXTL-97
_computing_structure_refinement 'SHELXL-97 (Sheldrick, 1997)'
_computing_structure_solution 'SHELXS-97 (Sheldrick, 1990)'
_diffrn_ambient_temperature 100(2)
_diffrn_detector_area_resol_mean 8.6479
_diffrn_measured_fraction_theta_full 0.982
_diffrn_measured_fraction_theta_max 0.940
_diffrn_measurement_device_type KM4CCD
_diffrn_measurement_method 'omega scan'
_diffrn_radiation_monochromator graphite
_diffrn_radiation_source 'fine-focus sealed tube'
_diffrn_radiation_type MoK\a
_diffrn_radiation_wavelength 0.71073
_diffrn_reflns_av_R_equivalents 0.0426
_diffrn_reflns_av_sigmaI/netI 0.1024
_diffrn_reflns_limit_h_max 20
_diffrn_reflns_limit_h_min -19
_diffrn_reflns_limit_k_max 6
_diffrn_reflns_limit_k_min -7
_diffrn_reflns_limit_l_max 17
_diffrn_reflns_limit_l_min -17
_diffrn_reflns_number 8666
_diffrn_reflns_theta_full 28.00
_diffrn_reflns_theta_max 28.66
_diffrn_reflns_theta_min 2.90
_diffrn_standards_decay_% 2
_diffrn_standards_number '1 frame'
_exptl_absorpt_coefficient_mu 0.902
_exptl_absorpt_correction_T_max 0.99
_exptl_absorpt_correction_T_min 0.50
_exptl_absorpt_correction_type multi-scan
_exptl_absorpt_process_details
;
CrysAlis RED, Oxford Diffraction Ltd.,
Version 1.171.28cycle2 beta (release 25-10-2005 CrysAlis171 .NET)
(compiled Oct 25 2005,08:50:05)
Empirical absorption correction using spherical harmonics,
implemented in SCALE3 ABSPACK scaling algorithm.
;
_exptl_crystal_colour colourless
_exptl_crystal_density_diffrn 1.544
_exptl_crystal_density_method 'not measured'
_exptl_crystal_description planar
_exptl_crystal_F_000 456
_exptl_crystal_size_max 0.85
_exptl_crystal_size_mid 0.40
_exptl_crystal_size_min 0.01
_refine_diff_density_max 0.377
_refine_diff_density_min -0.282
_refine_diff_density_rms 0.064
_refine_ls_extinction_method none
_refine_ls_goodness_of_fit_ref 0.789
_refine_ls_hydrogen_treatment mixed
_refine_ls_matrix_type full
_refine_ls_number_parameters 135
_refine_ls_number_reflns 2332
_refine_ls_number_restraints 0
_refine_ls_restrained_S_all 0.789
_refine_ls_R_factor_all 0.0673
_refine_ls_R_factor_gt 0.0284
_refine_ls_shift/su_max 0.009
_refine_ls_shift/su_mean 0.001
_refine_ls_structure_factor_coef Fsqd
_refine_ls_weighting_details 'calc w=1/[\s^2^(Fo^2^)+(0.0230P)^2^+0.0000P] where P=(Fo^2^+2Fc^2^)/3'
_refine_ls_weighting_scheme calc
_refine_ls_wR_factor_gt 0.0504
_refine_ls_wR_factor_ref 0.0541
_reflns_number_gt 1332
_reflns_number_total 2332
_reflns_threshold_expression >2sigma(I)
_cod_data_source_file b702072d.txt
_cod_data_source_block 5_2Cl
_cod_depositor_comments
;
The following automatic conversions were performed:
'_symmetry_cell_setting' value 'Monoclinic' changed to 'monoclinic'
according to '/home/saulius/struct/CIF-dictionaries/cif_core.dic'
dictionary named 'cif_core.dic' version 2.4.1 from
2010-06-29.

'_exptl_absorpt_correction_type' value 'multi scan' changed
to 'multi-scan' according to
'/home/saulius/struct/CIF-dictionaries/cif_core.dic' dictionary named
'cif_core.dic' version 2.4.1 from 2010-06-29.

Automatic conversion script
Id: cif_fix_enum 1527 2010-12-29 10:47:43Z saulius 
;
_cod_original_cell_volume 965.5(2)
_cod_original_sg_symbol_H-M P2/c
_cod_database_code 7202798

loop_
_symmetry_equiv_pos_as_xyz
'x, y, z'
'-x, y, -z+1/2'
'-x, -y, -z'
'x, -y, z-1/2'

loop_
_atom_site_label
_atom_site_type_symbol
_atom_site_fract_x
_atom_site_fract_y
_atom_site_fract_z
_atom_site_U_iso_or_equiv
_atom_site_adp_type
_atom_site_occupancy
_atom_site_symmetry_multiplicity
_atom_site_calc_flag
_atom_site_refinement_flags
_atom_site_disorder_assembly
_atom_site_disorder_group
Cl1 Cl 0.42552(3) 0.21281(9) 0.89582(4) 0.01751(14) Uani 1 1 d . . .
Cl2 Cl 0.23007(4) 1.08049(11) 1.04882(4) 0.02946(16) Uani 1 1 d . . .
Cl3 Cl 0.07502(4) 0.42908(11) 0.62999(4) 0.02515(15) Uani 1 1 d . . .
N1 N 0.34644(12) 0.7163(4) 0.96855(15) 0.0141(4) Uani 1 1 d . . .
C1 C 0.24579(13) 0.7326(4) 0.90348(15) 0.0129(4) Uani 1 1 d . . .
C2 C 0.18548(14) 0.8900(4) 0.93511(15) 0.0176(5) Uani 1 1 d . . .
C3 C 0.08917(14) 0.8976(4) 0.87481(17) 0.0201(5) Uani 1 1 d . . .
C4 C 0.05218(13) 0.7532(4) 0.78113(15) 0.0159(5) Uani 1 1 d . . .
C5 C 0.11525(13) 0.6048(4) 0.74911(15) 0.0147(5) Uani 1 1 d . . .
C6 C 0.21106(14) 0.5908(4) 0.80986(16) 0.0147(5) Uani 1 1 d . . .
O1S O 0.5000 0.8457(4) 0.7500 0.0242(6) Uani 1 2 d S . .
O2S O 0.36484(11) 0.5386(3) 1.16668(12) 0.0197(4) Uani 1 1 d . . .
H1A H 0.3552(14) 0.689(4) 1.0464(19) 0.043(7) Uiso 1 1 d . . .
H1B H 0.3754(15) 0.588(4) 0.9438(16) 0.032(7) Uiso 1 1 d . . .
H1C H 0.3802(17) 0.875(5) 0.9621(19) 0.060(8) Uiso 1 1 d . . .
H3 H 0.0476(17) 1.007(5) 0.8999(19) 0.060 Uiso 1 1 d . . .
H6 H 0.2511(16) 0.497(5) 0.7855(18) 0.060 Uiso 1 1 d . . .
H1S H 0.5150(17) 0.931(4) 0.7077(18) 0.045(8) Uiso 1 1 d . . .
H2SA H 0.3824(16) 0.639(5) 1.227(2) 0.055(9) Uiso 1 1 d . . .
H2SB H 0.4040(16) 0.421(5) 1.1827(18) 0.036(8) Uiso 1 1 d . . .

loop_
_atom_site_aniso_label
_atom_site_aniso_U_11
_atom_site_aniso_U_22
_atom_site_aniso_U_33
_atom_site_aniso_U_23
_atom_site_aniso_U_13
_atom_site_aniso_U_12
Cl1 0.0177(3) 0.0154(3) 0.0187(3) 0.0020(2) 0.0052(2) 0.0021(2)
Cl2 0.0210(3) 0.0322(3) 0.0291(3) -0.0186(3) 0.0005(2) 0.0028(3)
Cl3 0.0203(3) 0.0321(3) 0.0193(3) -0.0108(3) 0.0018(2) -0.0048(3)
N1 0.0108(10) 0.0153(11) 0.0150(11) -0.0022(9) 0.0027(7) -0.0002(9)
C1 0.0114(11) 0.0114(11) 0.0155(11) 0.0021(9) 0.0040(8) -0.0018(9)
C2 0.0178(12) 0.0161(12) 0.0167(12) -0.0052(9) 0.0028(9) 0.0001(10)
C3 0.0151(12) 0.0195(13) 0.0242(13) -0.0028(10) 0.0047(9) 0.0018(10)
C4 0.0138(11) 0.0170(12) 0.0144(11) 0.0016(10) 0.0014(9) -0.0001(9)
C5 0.0148(11) 0.0162(11) 0.0109(11) -0.0011(9) 0.0014(8) -0.0038(10)
C6 0.0164(12) 0.0139(11) 0.0147(12) -0.0019(10) 0.0065(9) -0.0005(10)
O1S 0.0334(15) 0.0182(14) 0.0250(15) 0.000 0.0152(12) 0.000
O2S 0.0215(9) 0.0201(9) 0.0171(9) -0.0024(7) 0.0058(7) 0.0010(8)

loop_
_atom_type_symbol
_atom_type_description
_atom_type_scat_dispersion_real
_atom_type_scat_dispersion_imag
_atom_type_scat_source
C C 0.0033 0.0016 'International Tables Vol C Tables 4.2.6.8 and 6.1.1.4'
H H 0.0000 0.0000 'International Tables Vol C Tables 4.2.6.8 and 6.1.1.4'
N N 0.0061 0.0033 'International Tables Vol C Tables 4.2.6.8 and 6.1.1.4'
Cl Cl 0.1484 0.1585 'International Tables Vol C Tables 4.2.6.8 and 6.1.1.4'
O O 0.0106 0.0060 'International Tables Vol C Tables 4.2.6.8 and 6.1.1.4'

loop_
_geom_angle_atom_site_label_1
_geom_angle_atom_site_label_2
_geom_angle_atom_site_label_3
_geom_angle
_geom_angle_site_symmetry_1
_geom_angle_site_symmetry_3
_geom_angle_publ_flag
C1 N1 H1A 111.2(12) . . ?
C1 N1 H1B 110.6(13) . . ?
H1A N1 H1B 110.3(18) . . ?
C1 N1 H1C 110.8(14) . . ?
H1A N1 H1C 108.3(18) . . ?
H1B N1 H1C 105.4(18) . . ?
C6 C1 C2 120.08(17) . . ?
C6 C1 N1 119.58(17) . . ?
C2 C1 N1 120.34(17) . . ?
C1 C2 C3 119.99(18) . . ?
C1 C2 Cl2 120.15(14) . . ?
C3 C2 Cl2 119.86(16) . . ?
C2 C3 C4 120.97(19) . . ?
C2 C3 H3 118.5(14) . . ?
C4 C3 H3 120.6(14) . . ?
C3 C4 C5 117.65(17) . . ?
C3 C4 C4 120.86(19) . 2_556 ?
C5 C4 C4 121.47(17) . 2_556 ?
C6 C5 C4 121.93(18) . . ?
C6 C5 Cl3 117.78(16) . . ?
C4 C5 Cl3 120.29(14) . . ?
C1 C6 C5 119.30(19) . . ?
C1 C6 H6 120.6(15) . . ?
C5 C6 H6 120.0(15) . . ?
H2SA O2S H2SB 104(2) . . ?

loop_
_geom_bond_atom_site_label_1
_geom_bond_atom_site_label_2
_geom_bond_distance
_geom_bond_site_symmetry_2
_geom_bond_publ_flag
Cl2 C2 1.730(2) . ?
Cl3 C5 1.7374(19) . ?
N1 C1 1.459(2) . ?
N1 H1A 1.00(2) . ?
N1 H1B 0.91(2) . ?
N1 H1C 0.99(3) . ?
C1 C6 1.378(3) . ?
C1 C2 1.384(3) . ?
C2 C3 1.388(3) . ?
C3 C4 1.389(3) . ?
C3 H3 0.98(2) . ?
C4 C5 1.391(3) . ?
C4 C4 1.495(4) 2_556 ?
C5 C6 1.385(3) . ?
C6 H6 0.91(2) . ?
O1S H1S 0.80(2) . ?
O2S H2SA 0.92(3) . ?
O2S H2SB 0.82(2) . ?

loop_
_geom_hbond_atom_site_label_D
_geom_hbond_atom_site_label_H
_geom_hbond_atom_site_label_A
_geom_hbond_distance_DH
_geom_hbond_distance_HA
_geom_hbond_distance_DA
_geom_hbond_angle_DHA
_geom_hbond_site_symmetry_A
N1 H1A O2S 1.00(2) 1.73(2) 2.689(2) 161(2) .
N1 H1B Cl1 0.91(2) 2.27(2) 3.162(2) 166.9(18) .
N1 H1C Cl1 0.99(3) 2.18(3) 3.132(2) 162(2) 1_565
O1S H1S Cl1 0.80(2) 2.37(2) 3.1678(15) 172(2) 2_666
O2S H2SA Cl1 0.92(3) 2.23(3) 3.1190(17) 165(2) 4_566
O2S H2SB O1S 0.82(2) 1.98(2) 2.795(2) 169(2) 3_667

loop_
_geom_torsion_atom_site_label_1
_geom_torsion_atom_site_label_2
_geom_torsion_atom_site_label_3
_geom_torsion_atom_site_label_4
_geom_torsion
_geom_torsion_site_symmetry_1
_geom_torsion_site_symmetry_2
_geom_torsion_site_symmetry_3
_geom_torsion_site_symmetry_4
_geom_torsion_publ_flag
C6 C1 C2 C3 2.6(3) . . . . ?
N1 C1 C2 C3 -177.72(18) . . . . ?
C6 C1 C2 Cl2 -176.68(15) . . . . ?
N1 C1 C2 Cl2 3.0(3) . . . . ?
C1 C2 C3 C4 -1.5(3) . . . . ?
Cl2 C2 C3 C4 177.75(16) . . . . ?
C2 C3 C4 C5 -1.1(3) . . . . ?
C2 C3 C4 C4 177.41(18) . . . 2_556 ?
C3 C4 C5 C6 2.7(3) . . . . ?
C4 C4 C5 C6 -175.81(18) 2_556 . . . ?
C3 C4 C5 Cl3 -177.45(15) . . . . ?
C4 C4 C5 Cl3 4.1(3) 2_556 . . . ?
C2 C1 C6 C5 -1.0(3) . . . . ?
N1 C1 C6 C5 179.27(18) . . . . ?
C4 C5 C6 C1 -1.7(3) . . . . ?
Cl3 C5 C6 C1 178.47(14) . . . . ?
